data_7055945
loop_
_publ_author_name
'Bolotin, Dmitrii S.'
'Il'in, Mikhail V.'
'Novikov, Alexander S.'
'Bokach, Nadezhda A.'
'Suslonov, Vitalii V.'
'Kukushkin, Vadim Yu.'

_publ_section_title
;
 Trinuclear (aminonitrone)ZnII complexes as key intermediates in
 zinc(ii)-mediated generation of 1,2,4-oxadiazoles from amidoximes and
 nitriles
;
_journal_issue 5
_journal_name_full 'New J. Chem.'
_journal_page_first 1940
_journal_paper_doi 10.1039/C6NJ03508F
_journal_volume 41
_journal_year 2017
_chemical_formula_moiety 'C10 H22 N4 O6 Zn'
_chemical_formula_sum 'C10 H22 N4 O6 Zn'
_chemical_formula_weight 359.68
_space_group_crystal_system monoclinic
_space_group_IT_number 14
_space_group_name_Hall '-P 2ybc'
_space_group_name_H-M_alt 'P 1 21/c 1'
_symmetry_space_group_name_Hall '-P 2ybc'
_symmetry_space_group_name_H-M 'P 1 21/c 1'
_atom_sites_solution_hydrogens geom
_atom_sites_solution_primary direct
_atom_sites_solution_secondary difmap
_audit_creation_date 2016-09-12
_audit_creation_method
;
Olex2 1.2
(compiled 2016.08.25 svn.r3337 for OlexSys, GUI svn.r5221)
;
_audit_update_record
;
2016-09-12 deposited with the CCDC.
2017-01-16 downloaded from the CCDC.
;
_cell_angle_alpha 90
_cell_angle_beta 148.87(8)
_cell_angle_gamma 90
_cell_formula_units_Z 4
_cell_length_a 14.998(5)
_cell_length_b 8.7997(4)
_cell_length_c 23.691(8)
_cell_measurement_reflns_used 6229
_cell_measurement_temperature 100(2)
_cell_measurement_theta_max 32.4165
_cell_measurement_theta_min 2.7416
_cell_volume 1616(4)
_computing_cell_refinement
;
CrysAlisPro, Agilent Technologies,
Version 1.171.36.20 (release 27-06-2012 CrysAlis171 .NET)
(compiled Jul 11 2012,15:38:31)
;
_computing_data_collection
;
CrysAlisPro, Agilent Technologies,
Version 1.171.36.20 (release 27-06-2012 CrysAlis171 .NET)
(compiled Jul 11 2012,15:38:31)
;
_computing_data_reduction
;
CrysAlisPro, Agilent Technologies,
Version 1.171.36.20 (release 27-06-2012 CrysAlis171 .NET)
(compiled Jul 11 2012,15:38:31)
;
_computing_molecular_graphics 'Olex2 (Dolomanov et al., 2009)'
_computing_publication_material 'Olex2 (Dolomanov et al., 2009)'
_computing_structure_refinement 'ShelXL (Sheldrick, 2015)'
_computing_structure_solution 'ShelXS (Sheldrick, 2008)'
_diffrn_ambient_temperature 100(2)
_diffrn_detector_area_resol_mean 16.2096
_diffrn_measured_fraction_theta_full 0.999
_diffrn_measured_fraction_theta_max 0.999
_diffrn_measurement_details
;
#__ type_ start__ end____ width___ exp.time_
  1 omega  -45.00   46.00   1.0000   40.0000
omega____ theta____ kappa____ phi______ frames
    -      -25.5593   38.0000 -180.0000 91

#__ type_ start__ end____ width___ exp.time_
  2 omega  -99.00  -62.00   1.0000   40.0000
omega____ theta____ kappa____ phi______ frames
    -      -25.5593 -178.0000   90.0000 37

#__ type_ start__ end____ width___ exp.time_
  3 omega  -90.00  -35.00   1.0000   40.0000
omega____ theta____ kappa____ phi______ frames
    -      -25.5593 -178.0000 -120.0000 55

#__ type_ start__ end____ width___ exp.time_
  4 omega  -69.00   27.00   1.0000   40.0000
omega____ theta____ kappa____ phi______ frames
    -      -25.5593   19.0000  120.0000 96

#__ type_ start__ end____ width___ exp.time_
  5 omega   26.00   95.00   1.0000   40.0000
omega____ theta____ kappa____ phi______ frames
    -       26.6531   57.0000  120.0000 69

#__ type_ start__ end____ width___ exp.time_
  6 omega   28.00   83.00   1.0000   40.0000
omega____ theta____ kappa____ phi______ frames
    -       26.6531   57.0000  -60.0000 55

#__ type_ start__ end____ width___ exp.time_
  7 omega   68.00   95.00   1.0000   40.0000
omega____ theta____ kappa____ phi______ frames
    -       26.6531   57.0000  150.0000 27
;
_diffrn_measurement_device_type 'Xcalibur, Eos'
_diffrn_measurement_method '\w scans'
_diffrn_orient_matrix_UB_11 0.0837934000
_diffrn_orient_matrix_UB_12 0.0313360000
_diffrn_orient_matrix_UB_13 0.0424842000
_diffrn_orient_matrix_UB_21 0.0221468000
_diffrn_orient_matrix_UB_22 -0.0588876000
_diffrn_orient_matrix_UB_23 -0.0071303000
_diffrn_orient_matrix_UB_31 -0.0292324000
_diffrn_orient_matrix_UB_32 0.0452793000
_diffrn_orient_matrix_UB_33 -0.0386899000
_diffrn_radiation_monochromator graphite
_diffrn_radiation_type MoK\a
_diffrn_radiation_wavelength 0.71073
_diffrn_reflns_av_R_equivalents 0.0224
_diffrn_reflns_av_unetI/netI 0.0190
_diffrn_reflns_Laue_measured_fraction_full 0.999
_diffrn_reflns_Laue_measured_fraction_max 0.999
_diffrn_reflns_limit_h_max 19
_diffrn_reflns_limit_h_min -18
_diffrn_reflns_limit_k_max 11
_diffrn_reflns_limit_k_min -11
_diffrn_reflns_limit_l_max 30
_diffrn_reflns_limit_l_min -30
_diffrn_reflns_number 13150
_diffrn_reflns_point_group_measured_fraction_full 0.999
_diffrn_reflns_point_group_measured_fraction_max 0.999
_diffrn_reflns_theta_full 25.242
_diffrn_reflns_theta_max 27.489
_diffrn_reflns_theta_min 2.747
_diffrn_source 'Enhance (Mo) X-ray Source'
_exptl_absorpt_coefficient_mu 1.550
_exptl_absorpt_correction_T_max 1.00000
_exptl_absorpt_correction_T_min 0.57497
_exptl_absorpt_correction_type multi-scan
_exptl_absorpt_process_details
;
CrysAlisPro, Agilent Technologies,
Version 1.171.36.20 (release 27-06-2012 CrysAlis171 .NET)
(compiled Jul 11 2012,15:38:31)
Empirical absorption correction using spherical harmonics,
 implemented in SCALE3 ABSPACK scaling algorithm.
;
_exptl_crystal_colour 'clear colourless'
_exptl_crystal_colour_lustre clear
_exptl_crystal_colour_primary colourless
_exptl_crystal_density_diffrn 1.478
_exptl_crystal_description prism
_exptl_crystal_F_000 752
_exptl_crystal_size_max 0.25
_exptl_crystal_size_mid 0.25
_exptl_crystal_size_min 0.2
_refine_diff_density_max 0.324
_refine_diff_density_min -0.373
_refine_diff_density_rms 0.055
_refine_ls_extinction_method none
_refine_ls_goodness_of_fit_ref 1.053
_refine_ls_hydrogen_treatment constr
_refine_ls_matrix_type full
_refine_ls_number_parameters 196
_refine_ls_number_reflns 3720
_refine_ls_number_restraints 0
_refine_ls_restrained_S_all 1.053
_refine_ls_R_factor_all 0.0266
_refine_ls_R_factor_gt 0.0226
_refine_ls_shift/su_max 0.002
_refine_ls_shift/su_mean 0.000
_refine_ls_structure_factor_coef Fsqd
_refine_ls_weighting_details 'w=1/[\s^2^(Fo^2^)+(0.0326P)^2^+0.6435P] where P=(Fo^2^+2Fc^2^)/3'
_refine_ls_weighting_scheme calc
_refine_ls_wR_factor_gt 0.0600
_refine_ls_wR_factor_ref 0.0629
_reflns_Friedel_coverage 0.000
_reflns_number_gt 3332
_reflns_number_total 3720
_reflns_threshold_expression 'I > 2\s(I)'
_cod_data_source_file c6nj03508f2.cif
_cod_data_source_block 2c
_cod_depositor_comments 'Adding full bibliography for 7055945--7055952.cif.'
_cod_original_cell_volume 1616(2)
_cod_database_code 7055945
_chemical_oxdiff_formula 'Zn O6 N3 C10'
_shelx_space_group_comment
;
The symmetry employed for this shelxl refinement is uniquely defined
by the following loop, which should always be used as a source of
symmetry information in preference to the above space-group names.
They are only intended as comments.
;
_reflns_odcompleteness_completeness 99.86
_reflns_odcompleteness_iscentric 1
_reflns_odcompleteness_theta 30.01
_olex2_refinement_description
;
1. Fixed Uiso
 At 1.2 times of:
  All C(H,H) groups, All N(H,H) groups
 At 1.5 times of:
  All C(H,H,H) groups, All O(H) groups
2.a Secondary CH2 refined with riding coordinates:
 C2A(H2AC,H2AD), C2(H2C,H2D)
2.b X=CH2 refined with riding coordinates:
 N2A(H2AA,H2AB), N2(H2A,H2B)
2.c Idealised Me refined as rotating group:
 C5A(H5AA,H5AB,H5AC), C3(H3A,H3B,H3C), C3A(H3AA,H3AB,H3AC), C5(H5A,H5B,H5C)
2.d Idealised tetrahedral OH refined as rotating group:
 O1(H1), O1A(H1A)
;
_shelx_shelxl_version_number 2014/7
_olex2_submission_special_instructions 'No special instructions were received'

loop_
_space_group_symop_operation_xyz
'x, y, z'
'-x, y+1/2, -z+1/2'
'-x, -y, -z'
'x, -y-1/2, z-1/2'

loop_
_atom_site_label
_atom_site_type_symbol
_atom_site_fract_x
_atom_site_fract_y
_atom_site_fract_z
_atom_site_U_iso_or_equiv
_atom_site_adp_type
_atom_site_occupancy
_atom_site_site_symmetry_order
_atom_site_calc_flag
_atom_site_refinement_flags_posn
Zn1 Zn 0.08474(2) 0.25542(2) 0.93232(2) 0.01232(6) Uani 1 1 d .
O1 O -0.17646(12) 0.14271(12) 0.70903(8) 0.0198(2) Uani 1 1 d .
H1 H -0.2287 0.2149 0.6964 0.030 Uiso 1 1 calc GR
O1A O 0.33514(13) 0.14176(11) 1.15219(7) 0.0175(2) Uani 1 1 d .
H1A H 0.3886 0.2126 1.1651 0.026 Uiso 1 1 calc GR
O2 O -0.25938(14) 0.40539(12) 0.71596(9) 0.0228(2) Uani 1 1 d .
O3A O 0.23034(13) 0.42101(11) 0.98336(8) 0.0189(2) Uani 1 1 d .
N1A N 0.18917(14) 0.10013(13) 1.04004(9) 0.0134(2) Uani 1 1 d .
N2A N 0.22366(15) -0.12894(13) 1.10578(9) 0.0177(2) Uani 1 1 d .
H2AA H 0.3174 -0.0963 1.1737 0.021 Uiso 1 1 calc R
H2AB H 0.1855 -0.2215 1.0915 0.021 Uiso 1 1 calc R
O2A O 0.46455(14) 0.36047(13) 1.15946(8) 0.0287(3) Uani 1 1 d .
O3 O -0.09559(13) 0.35358(11) 0.87958(8) 0.0185(2) Uani 1 1 d .
N2 N 0.02570(16) 0.02116(14) 0.74526(10) 0.0202(3) Uani 1 1 d .
H2A H -0.0871 0.0175 0.6801 0.024 Uiso 1 1 calc R
H2B H 0.0931 -0.0214 0.7564 0.024 Uiso 1 1 calc R
C4A C 0.38694(18) 0.44122(16) 1.08283(11) 0.0174(3) Uani 1 1 d .
C4 C -0.22293(18) 0.42001(15) 0.78657(12) 0.0170(3) Uani 1 1 d .
C1 C 0.09446(18) 0.09129(15) 0.82708(11) 0.0145(3) Uani 1 1 d .
C1A C 0.13938(17) -0.03807(15) 1.02444(10) 0.0133(3) Uani 1 1 d .
N1 N 0.00403(14) 0.15649(13) 0.81710(9) 0.0142(2) Uani 1 1 d .
C2A C -0.01986(17) -0.09851(15) 0.90964(11) 0.0154(3) Uani 1 1 d .
H2AC H -0.0804 -0.0138 0.8578 0.018 Uiso 1 1 calc R
H2AD H -0.0985 -0.1408 0.8959 0.018 Uiso 1 1 calc R
C2 C 0.28789(18) 0.09632(17) 0.93667(11) 0.0187(3) Uani 1 1 d .
H2C H 0.3349 -0.0069 0.9560 0.022 Uiso 1 1 calc R
H2D H 0.3201 0.1286 0.9927 0.022 Uiso 1 1 calc R
C5A C 0.4818(2) 0.57126(19) 1.10668(13) 0.0291(4) Uani 1 1 d .
H5AA H 0.5692 0.5310 1.1281 0.044 Uiso 1 1 calc GR
H5AB H 0.5380 0.6330 1.1662 0.044 Uiso 1 1 calc GR
H5AC H 0.3999 0.6342 1.0412 0.044 Uiso 1 1 calc GR
C3 C 0.3682(2) 0.2057(2) 0.93741(13) 0.0251(3) Uani 1 1 d .
H3A H 0.3472 0.1680 0.8877 0.038 Uiso 1 1 calc GR
H3B H 0.4927 0.2126 1.0115 0.038 Uiso 1 1 calc GR
H3C H 0.3161 0.3065 0.9134 0.038 Uiso 1 1 calc GR
C3A C 0.0217(2) -0.22211(18) 0.88871(14) 0.0255(3) Uani 1 1 d .
H3AA H -0.0853 -0.2563 0.8127 0.038 Uiso 1 1 calc GR
H3AB H 0.0771 -0.3082 0.9377 0.038 Uiso 1 1 calc GR
H3AC H 0.0997 -0.1809 0.9023 0.038 Uiso 1 1 calc GR
C5 C -0.3305(2) 0.52204(18) 0.76533(14) 0.0263(3) Uani 1 1 d .
H5A H -0.2630 0.6118 0.8125 0.039 Uiso 1 1 calc GR
H5B H -0.3644 0.4667 0.7811 0.039 Uiso 1 1 calc GR
H5C H -0.4339 0.5539 0.6887 0.039 Uiso 1 1 calc GR

loop_
_atom_site_aniso_label
_atom_site_aniso_U_11
_atom_site_aniso_U_22
_atom_site_aniso_U_33
_atom_site_aniso_U_23
_atom_site_aniso_U_13
_atom_site_aniso_U_12
Zn1 0.01328(9) 0.01229(9) 0.01090(9) 0.00028(5) 0.01027(8) 0.00028(5)
O1 0.0116(5) 0.0253(5) 0.0120(4) -0.0031(4) 0.0085(4) -0.0012(4)
O1A 0.0155(5) 0.0201(5) 0.0094(4) -0.0040(4) 0.0095(4) -0.0056(4)
O2 0.0250(5) 0.0234(5) 0.0248(5) 0.0070(4) 0.0221(5) 0.0059(4)
O3A 0.0150(5) 0.0173(5) 0.0143(4) 0.0001(4) 0.0109(4) -0.0023(4)
N1A 0.0121(5) 0.0155(5) 0.0084(5) -0.0008(4) 0.0081(5) -0.0004(4)
N2A 0.0177(6) 0.0156(5) 0.0138(5) 0.0020(4) 0.0126(5) 0.0000(5)
O2A 0.0223(6) 0.0300(6) 0.0142(5) -0.0019(4) 0.0126(5) -0.0104(5)
O3 0.0205(5) 0.0177(5) 0.0220(5) 0.0036(4) 0.0189(5) 0.0036(4)
N2 0.0208(6) 0.0237(6) 0.0181(6) -0.0040(5) 0.0170(5) -0.0016(5)
C4A 0.0171(7) 0.0169(6) 0.0173(6) -0.0032(5) 0.0146(6) -0.0028(5)
C4 0.0190(7) 0.0112(6) 0.0242(7) 0.0017(5) 0.0190(6) -0.0004(5)
C1 0.0187(6) 0.0127(6) 0.0152(6) 0.0013(5) 0.0150(6) 0.0000(5)
C1A 0.0142(6) 0.0149(6) 0.0141(6) 0.0013(5) 0.0126(6) 0.0023(5)
N1 0.0113(5) 0.0168(5) 0.0090(5) -0.0007(4) 0.0078(5) -0.0007(4)
C2A 0.0170(6) 0.0138(6) 0.0144(6) -0.0013(5) 0.0133(6) -0.0018(5)
C2 0.0172(7) 0.0231(7) 0.0152(6) 0.0028(6) 0.0138(6) 0.0053(6)
C5A 0.0224(8) 0.0258(8) 0.0246(7) -0.0010(6) 0.0179(7) -0.0074(6)
C3 0.0170(7) 0.0333(8) 0.0199(7) -0.0043(6) 0.0150(7) -0.0033(6)
C3A 0.0309(9) 0.0230(7) 0.0265(8) -0.0070(6) 0.0252(8) -0.0037(6)
C5 0.0286(8) 0.0213(7) 0.0360(8) 0.0064(7) 0.0287(8) 0.0073(6)

loop_
_atom_type_symbol
_atom_type_description
_atom_type_scat_dispersion_real
_atom_type_scat_dispersion_imag
_atom_type_scat_source
C C 0.0033 0.0016 'International Tables Vol C Tables 4.2.6.8 and 6.1.1.4'
N N 0.0061 0.0033 'International Tables Vol C Tables 4.2.6.8 and 6.1.1.4'
O O 0.0106 0.0060 'International Tables Vol C Tables 4.2.6.8 and 6.1.1.4'
Zn Zn 0.2839 1.4301 'International Tables Vol C Tables 4.2.6.8 and 6.1.1.4'
H H 0.0000 0.0000 'International Tables Vol C Tables 4.2.6.8 and 6.1.1.4'

loop_
_geom_angle_atom_site_label_1
_geom_angle_atom_site_label_2
_geom_angle_atom_site_label_3
_geom_angle
O3A Zn1 N1A 118.68(14)
O3A Zn1 O3 105.47(7)
O3A Zn1 N1 102.61(8)
N1A Zn1 N1 109.98(8)
O3 Zn1 N1A 105.14(9)
O3 Zn1 N1 115.36(15)
N1 O1 H1 109.5
N1A O1A H1A 109.5
C4A O3A Zn1 124.15(10)
O1A N1A Zn1 118.65(11)
C1A N1A Zn1 130.04(13)
C1A N1A O1A 111.19(11)
H2AA N2A H2AB 120.0
C1A N2A H2AA 120.0
C1A N2A H2AB 120.0
C4 O3 Zn1 120.67(12)
H2A N2 H2B 120.0
C1 N2 H2A 120.0
C1 N2 H2B 120.0
O3A C4A C5A 116.91(13)
O2A C4A O3A 124.15(16)
O2A C4A C5A 118.94(18)
O2 C4 O3 123.91(14)
O2 C4 C5 119.98(17)
O3 C4 C5 116.10(14)
N2 C1 C2 118.13(16)
N1 C1 N2 123.63(18)
N1 C1 C2 118.24(13)
N1A C1A N2A 123.01(16)
N1A C1A C2A 118.67(12)
N2A C1A C2A 118.32(16)
O1 N1 Zn1 119.17(12)
C1 N1 Zn1 128.82(15)
C1 N1 O1 111.85(12)
C1A C2A H2AC 109.1
C1A C2A H2AD 109.1
C1A C2A C3A 112.34(14)
H2AC C2A H2AD 107.9
C3A C2A H2AC 109.1
C3A C2A H2AD 109.1
C1 C2 H2C 109.2
C1 C2 H2D 109.2
C1 C2 C3 111.98(12)
H2C C2 H2D 107.9
C3 C2 H2C 109.2
C3 C2 H2D 109.2
C4A C5A H5AA 109.5
C4A C5A H5AB 109.5
C4A C5A H5AC 109.5
H5AA C5A H5AB 109.5
H5AA C5A H5AC 109.5
H5AB C5A H5AC 109.5
C2 C3 H3A 109.5
C2 C3 H3B 109.5
C2 C3 H3C 109.5
H3A C3 H3B 109.5
H3A C3 H3C 109.5
H3B C3 H3C 109.5
C2A C3A H3AA 109.5
C2A C3A H3AB 109.5
C2A C3A H3AC 109.5
H3AA C3A H3AB 109.5
H3AA C3A H3AC 109.5
H3AB C3A H3AC 109.5
C4 C5 H5A 109.5
C4 C5 H5B 109.5
C4 C5 H5C 109.5
H5A C5 H5B 109.5
H5A C5 H5C 109.5
H5B C5 H5C 109.5

loop_
_geom_bond_atom_site_label_1
_geom_bond_atom_site_label_2
_geom_bond_distance
Zn1 O3A 1.9579(15)
Zn1 N1A 1.9975(19)
Zn1 O3 1.9587(18)
Zn1 N1 2.0043(18)
O1 H1 0.8400
O1 N1 1.425(4)
O1A H1A 0.8400
O1A N1A 1.424(3)
O2 C4 1.2441(19)
O3A C4A 1.275(4)
N1A C1A 1.3042(18)
N2A H2AA 0.8800
N2A H2AB 0.8800
N2A C1A 1.334(2)
O2A C4A 1.240(2)
O3 C4 1.281(3)
N2 H2A 0.8800
N2 H2B 0.8800
N2 C1 1.334(2)
C4A C5A 1.509(2)
C4 C5 1.507(2)
C1 N1 1.2945(18)
C1 C2 1.505(4)
C1A C2A 1.504(4)
C2A H2AC 0.9900
C2A H2AD 0.9900
C2A C3A 1.531(2)
C2 H2C 0.9900
C2 H2D 0.9900
C2 C3 1.530(2)
C5A H5AA 0.9800
C5A H5AB 0.9800
C5A H5AC 0.9800
C3 H3A 0.9800
C3 H3B 0.9800
C3 H3C 0.9800
C3A H3AA 0.9800
C3A H3AB 0.9800
C3A H3AC 0.9800
C5 H5A 0.9800
C5 H5B 0.9800
C5 H5C 0.9800
